data_4130356
loop_
_publ_author_name
'Dornan, Peter K.'
'Lee, Daniel'
'Grubbs, Robert H.'

_publ_section_title
;
 Tandem Olefin Metathesis/Oxidative Cyclization: Synthesis of
 Tetrahydrofuran Diols from Simple Olefins.
;
_journal_issue 20
_journal_name_full 'Journal of the American Chemical Society'
_journal_page_first 6372
_journal_page_last 6375
_journal_paper_doi 10.1021/jacs.6b02653
_journal_volume 138
_journal_year 2016
_chemical_formula_moiety 'C20 H20 O7'
_chemical_formula_sum 'C20 H20 O7'
_chemical_formula_weight 372.36
_space_group_crystal_system monoclinic
_space_group_IT_number 14
_space_group_name_Hall '-P 2ybc'
_space_group_name_H-M_alt 'P 1 21/c 1'
_atom_sites_solution_hydrogens geom
_audit_creation_date 2016-01-09
_audit_creation_method
;
Olex2 1.2
(compiled 2015.09.30 svn.r3233 for OlexSys, GUI svn.r5103),
 SHELXL-2014,
 and manual edit
;
_cell_angle_alpha 90
_cell_angle_beta 99.753(6)
_cell_angle_gamma 90
_cell_formula_units_Z 4
_cell_length_a 8.1289(11)
_cell_length_b 24.590(4)
_cell_length_c 8.7228(12)
_cell_measurement_reflns_used 9710
_cell_measurement_temperature 100
_cell_measurement_theta_max 78.41
_cell_measurement_theta_min 3.59
_cell_volume 1718.4(4)
_computing_cell_refinement 'SAINT V8.34A (Bruker-AXS, 2007)'
_computing_data_collection 'APEX2 2015.5-2 (Bruker-AXS, 2007)'
_computing_data_reduction 'SAINT V8.34A (Bruker-AXS, 2007)'
_computing_molecular_graphics 'DIAMOND 3 (Crystal Impact, 1999)'
_computing_publication_material 'Olex2 (Dolomanov et al., 2009)'
_computing_structure_refinement 'SHELXL-2014/7 (Sheldrick, 2014)'
_computing_structure_solution 'XT-2014/4 (Sheldrick, 2012)'
_diffrn_ambient_temperature 100
_diffrn_detector 'CMOS Area Detector'
_diffrn_detector_area_resol_mean 10.24
_diffrn_detector_type 'Bruker PHOTON 100 CMOS'
_diffrn_measured_fraction_theta_full 1.000
_diffrn_measured_fraction_theta_max 0.995
_diffrn_measurement_device '\k-geometry diffractometer'
_diffrn_measurement_device_type 'Bruker D8 VENTURE Kappa Duo PHOTON 100 CMOS'
_diffrn_measurement_method '\f and \w scans'
_diffrn_radiation_monochromator 'multilayer mirrors'
_diffrn_radiation_type CuK\a
_diffrn_radiation_wavelength 1.54178
_diffrn_reflns_av_R_equivalents 0.0390
_diffrn_reflns_av_unetI/netI 0.0132
_diffrn_reflns_Laue_measured_fraction_full 1.000
_diffrn_reflns_Laue_measured_fraction_max 0.995
_diffrn_reflns_limit_h_max 10
_diffrn_reflns_limit_h_min -10
_diffrn_reflns_limit_k_max 31
_diffrn_reflns_limit_k_min -31
_diffrn_reflns_limit_l_max 11
_diffrn_reflns_limit_l_min -11
_diffrn_reflns_number 62915
_diffrn_reflns_point_group_measured_fraction_full 1.000
_diffrn_reflns_point_group_measured_fraction_max 0.995
_diffrn_reflns_theta_full 67.000
_diffrn_reflns_theta_max 78.777
_diffrn_reflns_theta_min 3.595
_diffrn_source 'I\mS HB micro-focus sealed tube'
_diffrn_source_current 1
_diffrn_source_power 0.05
_diffrn_source_type 'Incoatech I\mS HB'
_diffrn_source_voltage 50
_diffrn_standards_number 0
_exptl_absorpt_coefficient_mu 0.917
_exptl_absorpt_correction_T_max 0.9987
_exptl_absorpt_correction_T_min 0.9332
_exptl_absorpt_correction_type multi-scan
_exptl_absorpt_process_details
'SADABS-2014/5 (Bruker,2014/5) was used for absorption correction. wR2(int) was 0.1027 before and 0.0593 after correction. The Ratio of minimum to maximum transmission is 0.9344. The \l/2 correction factor is Not present.'
_exptl_crystal_colour colourless
_exptl_crystal_colour_primary colourless
_exptl_crystal_density_diffrn 1.439
_exptl_crystal_description block
_exptl_crystal_F_000 784
_exptl_crystal_size_max 0.24
_exptl_crystal_size_mid 0.15
_exptl_crystal_size_min 0.11
_refine_diff_density_max 0.264
_refine_diff_density_min -0.266
_refine_diff_density_rms 0.055
_refine_ls_extinction_method none
_refine_ls_goodness_of_fit_ref 1.072
_refine_ls_hydrogen_treatment constr
_refine_ls_matrix_type full
_refine_ls_number_parameters 246
_refine_ls_number_reflns 3686
_refine_ls_number_restraints 0
_refine_ls_restrained_S_all 1.072
_refine_ls_R_factor_all 0.0363
_refine_ls_R_factor_gt 0.0336
_refine_ls_shift/su_max 0.001
_refine_ls_shift/su_mean 0.000
_refine_ls_structure_factor_coef Fsqd
_refine_ls_weighting_details 'w=1/[\s^2^(Fo^2^)+(0.0396P)^2^+0.7339P] where P=(Fo^2^+2Fc^2^)/3'
_refine_ls_weighting_scheme calc
_refine_ls_wR_factor_gt 0.0819
_refine_ls_wR_factor_ref 0.0837
_reflns_Friedel_coverage 0.000
_reflns_number_gt 3414
_reflns_number_total 3686
_reflns_threshold_expression 'I > 2\s(I)'
_cod_data_source_file ja6b02653_si_002.cif
_cod_data_source_block p15442
_cod_database_code 4130356
_shelx_space_group_comment
;
The symmetry employed for this shelxl refinement is uniquely defined
by the following loop, which should always be used as a source of
symmetry information in preference to the above space-group names.
They are only intended as comments.
;
_shelx_estimated_absorpt_t_max 0.906
_shelx_estimated_absorpt_t_min 0.810
_olex2_refinement_description
;
1. Fixed Uiso
 At 1.2 times of:
  All C(H) groups, All C(H,H) groups
 At 1.5 times of:
  All O(H) groups
2.a Ternary CH refined with riding coordinates:
 C1(H1), C4(H4), C5(H5A), C13(H13)
2.b Secondary CH2 refined with riding coordinates:
 C2(H2A,H2B), C3(H3A,H3B)
2.c Aromatic/amide H refined with riding coordinates:
 C8(H8), C9(H9), C10(H10), C11(H11), C12(H12), C16(H16), C17(H17), C18(H18),
 C19(H19), C20(H20)
2.d Idealised tetrahedral OH refined as rotating group:
 O2(H2), O5(H5)
;
_shelx_shelxl_version_number 2014/7
_olex2_submission_special_instructions 'No special instructions were received'

loop_
_space_group_symop_operation_xyz
'x, y, z'
'-x, y+1/2, -z+1/2'
'-x, -y, -z'
'x, -y-1/2, z-1/2'

loop_
_atom_site_label
_atom_site_type_symbol
_atom_site_fract_x
_atom_site_fract_y
_atom_site_fract_z
_atom_site_U_iso_or_equiv
_atom_site_adp_type
_atom_site_occupancy
_atom_site_site_symmetry_order
_atom_site_calc_flag
_atom_site_refinement_flags_posn
O1 O 0.16462(9) 0.61915(3) 0.60724(8) 0.01417(16) Uani 1 1 d .
O2 O 0.19742(11) 0.73525(3) 0.57213(9) 0.01810(17) Uani 1 1 d .
H2 H 0.2426 0.7601 0.5279 0.027 Uiso 1 1 calc GR
O3 O 0.14823(10) 0.65214(3) 0.22989(9) 0.01778(17) Uani 1 1 d .
O4 O 0.37014(10) 0.69098(3) 0.38331(9) 0.01787(17) Uani 1 1 d .
O5 O 0.30135(10) 0.69055(3) 0.86798(9) 0.01627(17) Uani 1 1 d .
H5 H 0.2931 0.7020 0.7762 0.024 Uiso 1 1 calc GR
O6 O 0.56306(10) 0.64285(3) 0.75873(10) 0.02082(18) Uani 1 1 d .
O7 O 0.48477(9) 0.55950(3) 0.83222(9) 0.01637(17) Uani 1 1 d .
C1 C 0.02991(13) 0.65419(4) 0.53928(12) 0.0140(2) Uani 1 1 d .
H1 H -0.0488 0.6333 0.4602 0.017 Uiso 1 1 calc R
C2 C -0.06150(13) 0.67212(5) 0.67048(13) 0.0166(2) Uani 1 1 d .
H2A H -0.1839 0.6720 0.6353 0.020 Uiso 1 1 calc R
H2B H -0.0261 0.7090 0.7076 0.020 Uiso 1 1 calc R
C3 C -0.01071(13) 0.62979(5) 0.79854(13) 0.0164(2) Uani 1 1 d .
H3A H -0.0950 0.6005 0.7922 0.020 Uiso 1 1 calc R
H3B H 0.0022 0.6468 0.9027 0.020 Uiso 1 1 calc R
C4 C 0.15681(13) 0.60747(4) 0.76716(12) 0.0135(2) Uani 1 1 d .
H4 H 0.1599 0.5672 0.7833 0.016 Uiso 1 1 calc R
C5 C 0.10416(14) 0.70128(4) 0.45870(12) 0.0151(2) Uani 1 1 d .
H5A H 0.0103 0.7231 0.3999 0.018 Uiso 1 1 calc R
C6 C 0.20676(13) 0.67808(4) 0.34244(12) 0.0143(2) Uani 1 1 d .
C7 C 0.48524(13) 0.66907(5) 0.29711(12) 0.0157(2) Uani 1 1 d .
C8 C 0.58691(15) 0.70513(5) 0.23461(14) 0.0207(2) Uani 1 1 d .
H8 H 0.5728 0.7433 0.2432 0.025 Uiso 1 1 calc R
C9 C 0.71045(15) 0.68393(5) 0.15886(15) 0.0229(2) Uani 1 1 d .
H9 H 0.7809 0.7079 0.1143 0.028 Uiso 1 1 calc R
C10 C 0.73147(14) 0.62812(5) 0.14797(14) 0.0211(2) Uani 1 1 d .
H10 H 0.8170 0.6140 0.0974 0.025 Uiso 1 1 calc R
C11 C 0.62731(14) 0.59306(5) 0.21100(13) 0.0188(2) Uani 1 1 d .
H11 H 0.6416 0.5549 0.2031 0.023 Uiso 1 1 calc R
C12 C 0.50182(14) 0.61336(5) 0.28580(12) 0.0162(2) Uani 1 1 d .
H12 H 0.4293 0.5895 0.3281 0.019 Uiso 1 1 calc R
C13 C 0.30914(13) 0.63334(4) 0.86856(12) 0.0140(2) Uani 1 1 d .
H13 H 0.3136 0.6205 0.9779 0.017 Uiso 1 1 calc R
C14 C 0.46799(13) 0.61469(4) 0.81266(12) 0.0145(2) Uani 1 1 d .
C15 C 0.62165(13) 0.53389(4) 0.78304(13) 0.0144(2) Uani 1 1 d .
C16 C 0.72526(14) 0.50308(4) 0.89117(13) 0.0163(2) Uani 1 1 d .
H16 H 0.7079 0.5015 0.9961 0.020 Uiso 1 1 calc R
C17 C 0.85570(14) 0.47427(4) 0.84426(14) 0.0191(2) Uani 1 1 d .
H17 H 0.9279 0.4529 0.9176 0.023 Uiso 1 1 calc R
C18 C 0.88064(15) 0.47664(5) 0.69116(15) 0.0216(2) Uani 1 1 d .
H18 H 0.9699 0.4570 0.6596 0.026 Uiso 1 1 calc R
C19 C 0.77511(16) 0.50769(5) 0.58449(14) 0.0245(3) Uani 1 1 d .
H19 H 0.7920 0.5092 0.4795 0.029 Uiso 1 1 calc R
C20 C 0.64425(15) 0.53674(5) 0.62979(13) 0.0205(2) Uani 1 1 d .
H20 H 0.5719 0.5581 0.5566 0.025 Uiso 1 1 calc R

loop_
_atom_site_aniso_label
_atom_site_aniso_U_11
_atom_site_aniso_U_22
_atom_site_aniso_U_33
_atom_site_aniso_U_23
_atom_site_aniso_U_13
_atom_site_aniso_U_12
O1 0.0152(4) 0.0147(4) 0.0132(4) 0.0012(3) 0.0040(3) 0.0033(3)
O2 0.0265(4) 0.0127(4) 0.0166(4) -0.0013(3) 0.0077(3) -0.0050(3)
O3 0.0184(4) 0.0191(4) 0.0156(4) -0.0016(3) 0.0022(3) -0.0003(3)
O4 0.0158(4) 0.0191(4) 0.0193(4) -0.0051(3) 0.0048(3) -0.0014(3)
O5 0.0199(4) 0.0125(4) 0.0164(4) -0.0012(3) 0.0030(3) 0.0006(3)
O6 0.0170(4) 0.0174(4) 0.0294(4) 0.0027(3) 0.0079(3) -0.0015(3)
O7 0.0144(4) 0.0136(4) 0.0224(4) 0.0022(3) 0.0068(3) 0.0022(3)
C1 0.0125(5) 0.0135(5) 0.0157(5) 0.0011(4) 0.0019(4) 0.0011(4)
C2 0.0138(5) 0.0180(5) 0.0189(5) 0.0021(4) 0.0057(4) 0.0021(4)
C3 0.0138(5) 0.0182(5) 0.0185(5) 0.0021(4) 0.0062(4) -0.0003(4)
C4 0.0143(5) 0.0124(5) 0.0144(5) 0.0023(4) 0.0043(4) -0.0004(4)
C5 0.0175(5) 0.0138(5) 0.0144(5) 0.0006(4) 0.0038(4) 0.0010(4)
C6 0.0163(5) 0.0118(5) 0.0152(5) 0.0037(4) 0.0034(4) 0.0003(4)
C7 0.0134(5) 0.0196(5) 0.0138(5) -0.0018(4) 0.0016(4) 0.0002(4)
C8 0.0195(5) 0.0172(5) 0.0253(6) -0.0004(4) 0.0041(4) -0.0023(4)
C9 0.0181(5) 0.0267(6) 0.0251(6) 0.0016(5) 0.0067(5) -0.0052(5)
C10 0.0151(5) 0.0290(6) 0.0196(5) -0.0035(5) 0.0040(4) 0.0011(4)
C11 0.0186(5) 0.0195(5) 0.0176(5) -0.0015(4) 0.0008(4) 0.0026(4)
C12 0.0164(5) 0.0176(5) 0.0142(5) 0.0018(4) 0.0015(4) -0.0006(4)
C13 0.0148(5) 0.0130(5) 0.0146(5) 0.0008(4) 0.0031(4) 0.0012(4)
C14 0.0138(5) 0.0141(5) 0.0149(5) 0.0002(4) 0.0002(4) 0.0006(4)
C15 0.0121(5) 0.0126(5) 0.0190(5) -0.0017(4) 0.0045(4) -0.0015(4)
C16 0.0190(5) 0.0140(5) 0.0162(5) -0.0002(4) 0.0043(4) 0.0001(4)
C17 0.0176(5) 0.0138(5) 0.0251(6) -0.0009(4) 0.0016(4) 0.0018(4)
C18 0.0189(5) 0.0171(5) 0.0311(6) -0.0055(5) 0.0111(5) -0.0008(4)
C19 0.0299(6) 0.0270(6) 0.0192(6) -0.0029(5) 0.0113(5) -0.0016(5)
C20 0.0224(6) 0.0224(6) 0.0161(5) 0.0010(4) 0.0018(4) 0.0017(4)

loop_
_atom_type_symbol
_atom_type_description
_atom_type_scat_dispersion_real
_atom_type_scat_dispersion_imag
_atom_type_scat_source
C C 0.0181 0.0091 'International Tables Vol C Tables 4.2.6.8 and 6.1.1.4'
H H 0.0000 0.0000 'International Tables Vol C Tables 4.2.6.8 and 6.1.1.4'
O O 0.0492 0.0322 'International Tables Vol C Tables 4.2.6.8 and 6.1.1.4'

loop_
_exptl_crystal_face_index_h
_exptl_crystal_face_index_k
_exptl_crystal_face_index_l
_exptl_crystal_face_perp_dist
0.00 1.00 0.00 0.0680
0.00 -1.00 0.00 0.0370
-2.00 1.00 0.00 0.1200
1.00 0.00 0.00 0.0060
0.00 -1.00 -2.00 0.0580
0.00 1.00 2.00 0.0350
-1.00 -2.00 1.00 0.0830
0.00 -3.00 -1.00 0.0360
4.00 -4.00 -5.00 0.0270
0.00 5.00 1.00 0.0570

loop_
_geom_angle_atom_site_label_1
_geom_angle_atom_site_label_2
_geom_angle_atom_site_label_3
_geom_angle
C4 O1 C1 111.34(8)
C5 O2 H2 109.5
C6 O4 C7 118.85(8)
C13 O5 H5 109.5
C14 O7 C15 118.16(8)
O1 C1 H1 109.2
O1 C1 C2 107.23(8)
O1 C1 C5 108.07(8)
C2 C1 H1 109.2
C5 C1 H1 109.2
C5 C1 C2 113.85(9)
C1 C2 H2A 110.9
C1 C2 H2B 110.9
C1 C2 C3 104.15(8)
H2A C2 H2B 108.9
C3 C2 H2A 110.9
C3 C2 H2B 110.9
C2 C3 H3A 110.8
C2 C3 H3B 110.8
C2 C3 C4 104.52(8)
H3A C3 H3B 108.9
C4 C3 H3A 110.8
C4 C3 H3B 110.8
O1 C4 C3 106.75(8)
O1 C4 H4 109.3
O1 C4 C13 108.25(8)
C3 C4 H4 109.3
C13 C4 C3 113.76(9)
C13 C4 H4 109.3
O2 C5 C1 109.40(8)
O2 C5 H5A 108.3
O2 C5 C6 113.38(9)
C1 C5 H5A 108.3
C6 C5 C1 108.92(8)
C6 C5 H5A 108.3
O3 C6 O4 125.16(10)
O3 C6 C5 123.79(10)
O4 C6 C5 111.05(9)
C8 C7 O4 117.48(10)
C12 C7 O4 120.06(10)
C12 C7 C8 122.32(10)
C7 C8 H8 120.9
C7 C8 C9 118.23(11)
C9 C8 H8 120.9
C8 C9 H9 119.7
C10 C9 C8 120.61(11)
C10 C9 H9 119.7
C9 C10 H10 120.1
C11 C10 C9 119.83(11)
C11 C10 H10 120.1
C10 C11 H11 119.7
C10 C11 C12 120.52(11)
C12 C11 H11 119.7
C7 C12 C11 118.48(10)
C7 C12 H12 120.8
C11 C12 H12 120.8
O5 C13 C4 112.41(8)
O5 C13 H13 108.3
O5 C13 C14 109.82(8)
C4 C13 H13 108.3
C14 C13 C4 109.60(8)
C14 C13 H13 108.3
O6 C14 O7 124.49(10)
O6 C14 C13 126.27(10)
O7 C14 C13 109.23(9)
C16 C15 O7 117.38(9)
C16 C15 C20 121.56(10)
C20 C15 O7 120.92(10)
C15 C16 H16 120.5
C15 C16 C17 119.03(10)
C17 C16 H16 120.5
C16 C17 H17 119.8
C18 C17 C16 120.31(11)
C18 C17 H17 119.8
C17 C18 H18 120.1
C19 C18 C17 119.74(11)
C19 C18 H18 120.1
C18 C19 H19 119.7
C18 C19 C20 120.57(11)
C20 C19 H19 119.7
C15 C20 C19 118.78(11)
C15 C20 H20 120.6
C19 C20 H20 120.6

loop_
_geom_bond_atom_site_label_1
_geom_bond_atom_site_label_2
_geom_bond_distance
O1 C1 1.4398(12)
O1 C4 1.4361(12)
O2 H2 0.8400
O2 C5 1.4132(13)
O3 C6 1.1995(14)
O4 C6 1.3532(13)
O4 C7 1.4034(13)
O5 H5 0.8400
O5 C13 1.4081(13)
O6 C14 1.1922(14)
O7 C14 1.3718(13)
O7 C15 1.4072(12)
C1 H1 1.0000
C1 C2 1.5311(14)
C1 C5 1.5308(14)
C2 H2A 0.9900
C2 H2B 0.9900
C2 C3 1.5314(15)
C3 H3A 0.9900
C3 H3B 0.9900
C3 C4 1.5352(14)
C4 H4 1.0000
C4 C13 1.5328(15)
C5 H5A 1.0000
C5 C6 1.5284(15)
C7 C8 1.3853(16)
C7 C12 1.3816(16)
C8 H8 0.9500
C8 C9 1.3935(17)
C9 H9 0.9500
C9 C10 1.3880(18)
C10 H10 0.9500
C10 C11 1.3858(17)
C11 H11 0.9500
C11 C12 1.3933(15)
C12 H12 0.9500
C13 H13 1.0000
C13 C14 1.5261(14)
C15 C16 1.3797(15)
C15 C20 1.3816(16)
C16 H16 0.9500
C16 C17 1.3931(16)
C17 H17 0.9500
C17 C18 1.3855(17)
C18 H18 0.9500
C18 C19 1.3835(19)
C19 H19 0.9500
C19 C20 1.3929(17)
C20 H20 0.9500

loop_
_geom_hbond_atom_site_label_D
_geom_hbond_atom_site_label_H
_geom_hbond_atom_site_label_A
_geom_hbond_distance_DH
_geom_hbond_distance_HA
_geom_hbond_distance_DA
_geom_hbond_angle_DHA
_geom_hbond_site_symmetry_A
O2 H2 O5 0.84 1.97 2.7792(11) 162.1 4_575
O5 H5 O2 0.84 1.99 2.8006(12) 160.8 .

loop_
_geom_torsion_atom_site_label_1
_geom_torsion_atom_site_label_2
_geom_torsion_atom_site_label_3
_geom_torsion_atom_site_label_4
_geom_torsion
O1 C1 C2 C3 -19.75(11)
O1 C1 C5 O2 -69.23(10)
O1 C1 C5 C6 55.20(11)
O1 C4 C13 O5 69.09(10)
O1 C4 C13 C14 -53.33(11)
O2 C5 C6 O3 -173.53(10)
O2 C5 C6 O4 6.15(12)
O4 C7 C8 C9 175.19(10)
O4 C7 C12 C11 -174.41(9)
O5 C13 C14 O6 -8.25(15)
O5 C13 C14 O7 172.47(8)
O7 C15 C16 C17 175.88(9)
O7 C15 C20 C19 -175.69(10)
C1 O1 C4 C3 8.90(11)
C1 O1 C4 C13 -113.94(9)
C1 C2 C3 C4 24.39(11)
C1 C5 C6 O3 64.42(13)
C1 C5 C6 O4 -115.90(9)
C2 C1 C5 O2 49.77(12)
C2 C1 C5 C6 174.21(9)
C2 C3 C4 O1 -20.93(11)
C2 C3 C4 C13 98.40(10)
C3 C4 C13 O5 -49.38(12)
C3 C4 C13 C14 -171.80(8)
C4 O1 C1 C2 6.96(11)
C4 O1 C1 C5 130.09(9)
C4 C13 C14 O6 115.69(12)
C4 C13 C14 O7 -63.58(11)
C5 C1 C2 C3 -139.24(9)
C6 O4 C7 C8 125.21(11)
C6 O4 C7 C12 -59.07(14)
C7 O4 C6 O3 -5.76(16)
C7 O4 C6 C5 174.57(9)
C7 C8 C9 C10 -0.59(18)
C8 C7 C12 C11 1.09(16)
C8 C9 C10 C11 0.91(18)
C9 C10 C11 C12 -0.22(17)
C10 C11 C12 C7 -0.76(16)
C12 C7 C8 C9 -0.43(17)
C14 O7 C15 C16 124.86(10)
C14 O7 C15 C20 -59.30(14)
C15 O7 C14 O6 -1.18(16)
C15 O7 C14 C13 178.11(8)
C15 C16 C17 C18 0.03(17)
C16 C15 C20 C19 -0.02(17)
C16 C17 C18 C19 -0.16(17)
C17 C18 C19 C20 0.20(18)
C18 C19 C20 C15 -0.11(18)
C20 C15 C16 C17 0.06(17)
